data_4025707
loop_
_publ_author_name
'Gui-Chao Kuang'
'Heather A. Michaels'
'J. Tyler Simmons'
'Ronald J. Clark'
'Lei Zhu'

_publ_section_title
;
 Chelation-Assisted, Copper(II)-Acetate-Accelerated Azide-Alkyne
 Cycloaddition
;
_journal_name_full 'Journal of Organic Chemistry'
_journal_page_first 6540
_journal_page_last 6548
_journal_paper_doi 10.1021/jo101305m
_journal_volume 75
_journal_year 2010
_chemical_formula_moiety 'C24 H24 Br Cl Cu N7 O4, C22 H23 Br Cl Cu N6 O5, 2(C2 H3 N), 2(Cl O4), H2 O'
_chemical_formula_sum 'C50 H55 Br2 Cl4 Cu2 N15 O18'
_chemical_formula_weight 1582.79
_chemical_name_systematic
; 
 ? 
;
_space_group_IT_number 14
_symmetry_cell_setting monoclinic
_symmetry_space_group_name_Hall '-P 2ybc'
_symmetry_space_group_name_H-M 'P 1 21/c 1'
_atom_sites_solution_hydrogens geom
_atom_sites_solution_primary direct
_atom_sites_solution_secondary difmap
_audit_creation_method SHELXL-97
_cell_angle_alpha 90.00
_cell_angle_beta 101.2800(10)
_cell_angle_gamma 90.00
_cell_formula_units_Z 4
_cell_length_a 15.4459(11)
_cell_length_b 21.1338(15)
_cell_length_c 19.5258(14)
_cell_measurement_reflns_used 9976
_cell_measurement_temperature 173(2)
_cell_measurement_theta_max 26.83
_cell_measurement_theta_min 2.35
_cell_volume 6250.7(8)
_computing_cell_refinement 'Bruker SAINT'
_computing_data_collection 'Bruker APEX2'
_computing_data_reduction 'Bruker SAINT'
_computing_molecular_graphics 'Bruker SHELXTL'
_computing_publication_material 'Bruker SHELXTL'
_computing_structure_refinement 'SHELXL-97 (Sheldrick, 2008)'
_computing_structure_solution 'SHELXS-97 (Sheldrick, 2008)'
_diffrn_ambient_temperature 173(2)
_diffrn_measured_fraction_theta_full 0.999
_diffrn_measured_fraction_theta_max 0.999
_diffrn_measurement_device_type 'Bruker APEX-II CCD'
_diffrn_measurement_method '\f and \w scans'
_diffrn_radiation_monochromator graphite
_diffrn_radiation_source 'fine-focus sealed tube'
_diffrn_radiation_type MoK\a
_diffrn_radiation_wavelength 0.71073
_diffrn_reflns_av_R_equivalents 0.0421
_diffrn_reflns_av_sigmaI/netI 0.0314
_diffrn_reflns_limit_h_max 19
_diffrn_reflns_limit_h_min -19
_diffrn_reflns_limit_k_max 26
_diffrn_reflns_limit_k_min -26
_diffrn_reflns_limit_l_max 24
_diffrn_reflns_limit_l_min -24
_diffrn_reflns_number 66001
_diffrn_reflns_theta_full 26.37
_diffrn_reflns_theta_max 26.37
_diffrn_reflns_theta_min 1.82
_exptl_absorpt_coefficient_mu 2.212
_exptl_absorpt_correction_T_max 0.8429
_exptl_absorpt_correction_T_min 0.5201
_exptl_absorpt_correction_type empirical
_exptl_absorpt_process_details SADABS
_exptl_crystal_colour blue
_exptl_crystal_density_diffrn 1.682
_exptl_crystal_density_method 'not measured'
_exptl_crystal_description rectangular
_exptl_crystal_F_000 3200
_exptl_crystal_size_max 0.34
_exptl_crystal_size_mid 0.10
_exptl_crystal_size_min 0.08
_refine_diff_density_max 0.930
_refine_diff_density_min -0.550
_refine_diff_density_rms 0.070
_refine_ls_extinction_method none
_refine_ls_goodness_of_fit_ref 1.022
_refine_ls_hydrogen_treatment mixed
_refine_ls_matrix_type full
_refine_ls_number_parameters 835
_refine_ls_number_reflns 12761
_refine_ls_number_restraints 0
_refine_ls_restrained_S_all 1.022
_refine_ls_R_factor_all 0.0489
_refine_ls_R_factor_gt 0.0342
_refine_ls_shift/su_max 0.002
_refine_ls_shift/su_mean 0.000
_refine_ls_structure_factor_coef Fsqd
_refine_ls_weighting_details 'calc w=1/[\s^2^(Fo^2^)+(0.0357P)^2^+6.5873P] where P=(Fo^2^+2Fc^2^)/3'
_refine_ls_weighting_scheme calc
_refine_ls_wR_factor_gt 0.0787
_refine_ls_wR_factor_ref 0.0849
_reflns_number_gt 10173
_reflns_number_total 12761
_reflns_threshold_expression >2sigma(I)
_cod_data_source_file jo101305m_si_003.cif
_cod_data_source_block zhu60
_cod_depositor_comments
;
The following automatic conversions were performed:

'_symmetry_cell_setting' value 'Monoclinic' changed to 'monoclinic'
according to the built-in table from CIF Core dictionary named
'cif_core.dic' version 2.4.1 from 2010-06-29.

Automatic conversion script
Id: cif_fix_values 1646 2011-03-28 12:23:43Z adriana 
;
_cod_original_sg_symbol_Hall -P2ybc
_cod_database_code 4025707

loop_
_symmetry_equiv_pos_as_xyz
'x, y, z'
'-x, y+1/2, -z+1/2'
'-x, -y, -z'
'x, -y-1/2, z-1/2'

loop_
_atom_site_label
_atom_site_type_symbol
_atom_site_fract_x
_atom_site_fract_y
_atom_site_fract_z
_atom_site_U_iso_or_equiv
_atom_site_adp_type
_atom_site_occupancy
_atom_site_symmetry_multiplicity
_atom_site_calc_flag
_atom_site_refinement_flags
_atom_site_disorder_assembly
_atom_site_disorder_group
Cu1 Cu 0.47122(2) 0.324057(15) 0.748572(16) 0.02253(8) Uani 1 1 d . . .
Br1 Br 0.24047(2) 0.521537(16) 0.277602(15) 0.03795(8) Uani 1 1 d . . .
N1 N 0.45553(15) 0.40313(11) 0.67214(12) 0.0282(5) Uani 1 1 d . . .
N2 N 0.48306(15) 0.46218(10) 0.68894(12) 0.0252(5) Uani 1 1 d . . .
N3 N 0.41462(16) 0.40258(11) 0.60630(12) 0.0284(5) Uani 1 1 d . . .
N4 N 0.49579(14) 0.38254(10) 0.83381(11) 0.0237(5) Uani 1 1 d . . .
N5 N 0.34967(14) 0.32565(10) 0.76654(12) 0.0246(5) Uani 1 1 d . . .
N6 N 0.60179(15) 0.32376(11) 0.76005(13) 0.0280(5) Uani 1 1 d . . .
C1 C 0.29454(19) 0.50374(14) 0.37196(14) 0.0287(6) Uani 1 1 d . . .
C2 C 0.3415(2) 0.55066(14) 0.41203(15) 0.0353(7) Uani 1 1 d . . .
H2 H 0.3459 0.5917 0.3933 0.042 Uiso 1 1 calc R . .
C3 C 0.3821(2) 0.53693(14) 0.48004(15) 0.0338(7) Uani 1 1 d . . .
H3 H 0.4150 0.5689 0.5080 0.041 Uiso 1 1 calc R . .
C4 C 0.37542(18) 0.47700(13) 0.50814(14) 0.0265(6) Uani 1 1 d . . .
C5 C 0.3270(2) 0.43115(14) 0.46657(15) 0.0349(7) Uani 1 1 d . . .
H5 H 0.3216 0.3902 0.4853 0.042 Uiso 1 1 calc R . .
C6 C 0.2863(2) 0.44388(14) 0.39805(16) 0.0366(7) Uani 1 1 d . . .
H6 H 0.2535 0.4121 0.3698 0.044 Uiso 1 1 calc R . .
C7 C 0.41680(18) 0.46233(13) 0.58083(14) 0.0261(6) Uani 1 1 d . . .
C8 C 0.46069(18) 0.50062(13) 0.63361(14) 0.0275(6) Uani 1 1 d . . .
H8 H 0.4725 0.5446 0.6313 0.033 Uiso 1 1 calc R . .
C9 C 0.52916(19) 0.47697(13) 0.76043(14) 0.0280(6) Uani 1 1 d . . .
H9A H 0.5350 0.5234 0.7658 0.034 Uiso 1 1 calc R . .
H9B H 0.5893 0.4588 0.7681 0.034 Uiso 1 1 calc R . .
C10 C 0.48091(18) 0.45118(13) 0.81550(14) 0.0267(6) Uani 1 1 d . . .
H10A H 0.4989 0.4764 0.8587 0.032 Uiso 1 1 calc R . .
H10B H 0.4168 0.4579 0.7989 0.032 Uiso 1 1 calc R . .
C11 C 0.42999(19) 0.36349(14) 0.87691(14) 0.0293(6) Uani 1 1 d . . .
H11A H 0.4221 0.3982 0.9091 0.035 Uiso 1 1 calc R . .
H11B H 0.4516 0.3257 0.9052 0.035 Uiso 1 1 calc R . .
C12 C 0.34344(18) 0.34883(13) 0.82965(14) 0.0269(6) Uani 1 1 d . . .
C13 C 0.2628(2) 0.35436(14) 0.85002(18) 0.0384(7) Uani 1 1 d . . .
H13 H 0.2594 0.3712 0.8945 0.046 Uiso 1 1 calc R . .
C14 C 0.1873(2) 0.33498(15) 0.80449(19) 0.0417(8) Uani 1 1 d . . .
H14 H 0.1315 0.3376 0.8178 0.050 Uiso 1 1 calc R . .
C15 C 0.1936(2) 0.31190(14) 0.73993(19) 0.0400(8) Uani 1 1 d . . .
H15 H 0.1423 0.2987 0.7079 0.048 Uiso 1 1 calc R . .
C16 C 0.27583(18) 0.30830(13) 0.72234(16) 0.0316(7) Uani 1 1 d . . .
H16 H 0.2802 0.2930 0.6774 0.038 Uiso 1 1 calc R . .
C17 C 0.58831(18) 0.37002(14) 0.87091(15) 0.0321(7) Uani 1 1 d . . .
H17A H 0.5880 0.3373 0.9071 0.039 Uiso 1 1 calc R . .
H17B H 0.6137 0.4092 0.8945 0.039 Uiso 1 1 calc R . .
C18 C 0.64462(19) 0.34808(13) 0.82104(16) 0.0313(7) Uani 1 1 d . . .
C19 C 0.7362(2) 0.35066(15) 0.83712(19) 0.0422(8) Uani 1 1 d . . .
H19 H 0.7659 0.3682 0.8802 0.051 Uiso 1 1 calc R . .
C20 C 0.7832(2) 0.32737(16) 0.7895(2) 0.0492(9) Uani 1 1 d . . .
H20 H 0.8459 0.3283 0.7998 0.059 Uiso 1 1 calc R . .
C21 C 0.7396(2) 0.30296(15) 0.7274(2) 0.0450(9) Uani 1 1 d . . .
H21 H 0.7715 0.2868 0.6942 0.054 Uiso 1 1 calc R . .
C22 C 0.6485(2) 0.30229(14) 0.71362(17) 0.0350(7) Uani 1 1 d . . .
H22 H 0.6179 0.2862 0.6701 0.042 Uiso 1 1 calc R . .
C23 C 0.4381(2) 0.24830(15) 0.61041(17) 0.0393(7) Uani 1 1 d . . .
C24 C 0.4273(3) 0.2308(2) 0.53732(19) 0.0729(13) Uani 1 1 d . . .
H24A H 0.4139 0.2687 0.5082 0.109 Uiso 1 1 calc R . .
H24B H 0.3787 0.2004 0.5255 0.109 Uiso 1 1 calc R . .
H24C H 0.4819 0.2115 0.5289 0.109 Uiso 1 1 calc R . .
N7 N 0.44767(16) 0.26300(11) 0.66741(13) 0.0329(6) Uani 1 1 d . . .
Cu31 Cu 0.92842(2) 0.364019(15) 0.220842(16) 0.02395(8) Uani 1 1 d . . .
Br31 Br 1.254077(18) 0.480459(14) 0.704116(14) 0.02915(7) Uani 1 1 d . . .
N31 N 0.99738(15) 0.42565(10) 0.37392(11) 0.0245(5) Uani 1 1 d . . .
N32 N 0.99791(15) 0.49338(10) 0.29219(11) 0.0238(5) Uani 1 1 d . . .
N33 N 0.96713(15) 0.43668(10) 0.30701(11) 0.0246(5) Uani 1 1 d . . .
N34 N 0.90536(15) 0.42955(11) 0.14381(11) 0.0249(5) Uani 1 1 d . . .
N35 N 1.05065(15) 0.36655(10) 0.20344(11) 0.0256(5) Uani 1 1 d . . .
N36 N 0.79783(15) 0.36829(11) 0.21190(12) 0.0284(5) Uani 1 1 d . . .
C31 C 1.18814(17) 0.47943(13) 0.61104(13) 0.0244(6) Uani 1 1 d . . .
C32 C 1.1390(2) 0.42662(14) 0.58708(14) 0.0315(6) Uani 1 1 d . . .
H32 H 1.1369 0.3914 0.6170 0.038 Uiso 1 1 calc R . .
C33 C 1.0926(2) 0.42563(14) 0.51863(15) 0.0322(7) Uani 1 1 d . . .
H33 H 1.0590 0.3893 0.5016 0.039 Uiso 1 1 calc R . .
C34 C 1.09473(17) 0.47692(12) 0.47477(13) 0.0241(6) Uani 1 1 d . . .
C35 C 1.14409(19) 0.53010(13) 0.50098(14) 0.0293(6) Uani 1 1 d . . .
H35 H 1.1457 0.5658 0.4717 0.035 Uiso 1 1 calc R . .
C36 C 1.19062(19) 0.53134(13) 0.56903(15) 0.0304(6) Uani 1 1 d . . .
H36 H 1.2239 0.5677 0.5866 0.036 Uiso 1 1 calc R . .
C37 C 1.04819(17) 0.47526(12) 0.40166(14) 0.0240(6) Uani 1 1 d . . .
C38 C 1.04837(18) 0.51896(13) 0.34930(14) 0.0266(6) Uani 1 1 d . . .
H38 H 1.0778 0.5586 0.3528 0.032 Uiso 1 1 calc R . .
C39 C 0.98516(19) 0.51838(13) 0.22049(13) 0.0272(6) Uani 1 1 d . . .
H39A H 1.0370 0.5066 0.2004 0.033 Uiso 1 1 calc R . .
H39B H 0.9832 0.5652 0.2226 0.033 Uiso 1 1 calc R . .
C40 C 0.90213(19) 0.49523(13) 0.17178(14) 0.0263(6) Uani 1 1 d . . .
H40A H 0.8525 0.4976 0.1970 0.032 Uiso 1 1 calc R . .
H40B H 0.8887 0.5247 0.1317 0.032 Uiso 1 1 calc R . .
C41 C 0.97549(19) 0.42247(14) 0.10103(14) 0.0303(6) Uani 1 1 d . . .
H41A H 0.9862 0.4638 0.0804 0.036 Uiso 1 1 calc R . .
H41B H 0.9553 0.3923 0.0624 0.036 Uiso 1 1 calc R . .
C42 C 1.05991(19) 0.39882(13) 0.14568(14) 0.0280(6) Uani 1 1 d . . .
C43 C 1.1417(2) 0.40746(15) 0.12830(16) 0.0362(7) Uani 1 1 d . . .
H43 H 1.1474 0.4304 0.0875 0.043 Uiso 1 1 calc R . .
C44 C 1.2154(2) 0.38194(16) 0.17171(17) 0.0397(8) Uani 1 1 d . . .
H44 H 1.2722 0.3869 0.1606 0.048 Uiso 1 1 calc R . .
C45 C 1.2059(2) 0.34946(14) 0.23092(17) 0.0365(7) Uani 1 1 d . . .
H45 H 1.2559 0.3320 0.2612 0.044 Uiso 1 1 calc R . .
C46 C 1.12264(19) 0.34267(13) 0.24547(16) 0.0312(6) Uani 1 1 d . . .
H46 H 1.1159 0.3205 0.2864 0.037 Uiso 1 1 calc R . .
C47 C 0.81566(18) 0.41374(14) 0.10267(14) 0.0311(6) Uani 1 1 d . . .
H47A H 0.8199 0.3779 0.0709 0.037 Uiso 1 1 calc R . .
H47B H 0.7910 0.4506 0.0741 0.037 Uiso 1 1 calc R . .
C48 C 0.75635(19) 0.39634(13) 0.15236(15) 0.0307(6) Uani 1 1 d . . .
C49 C 0.6658(2) 0.40512(15) 0.13797(17) 0.0388(7) Uani 1 1 d . . .
H49 H 0.6377 0.4253 0.0960 0.047 Uiso 1 1 calc R . .
C50 C 0.6166(2) 0.38381(15) 0.18604(19) 0.0422(8) Uani 1 1 d . . .
H50 H 0.5543 0.3886 0.1768 0.051 Uiso 1 1 calc R . .
C51 C 0.6591(2) 0.35566(14) 0.24719(19) 0.0406(8) Uani 1 1 d . . .
H51 H 0.6267 0.3410 0.2807 0.049 Uiso 1 1 calc R . .
C52 C 0.7501(2) 0.34919(13) 0.25865(16) 0.0328(7) Uani 1 1 d . . .
H52 H 0.7797 0.3306 0.3011 0.039 Uiso 1 1 calc R . .
O22 O 0.94776(18) 0.28967(10) 0.28209(12) 0.0406(6) Uani 1 1 d . . .
H22A H 0.943(2) 0.2881(17) 0.322(2) 0.049 Uiso 1 1 d . . .
H22B H 0.956(3) 0.2587(18) 0.268(2) 0.049 Uiso 1 1 d . . .
Cl1 Cl 0.46181(5) 0.18059(3) 0.85384(4) 0.03023(15) Uani 1 1 d . . .
O1 O 0.44386(17) 0.13781(11) 0.79592(12) 0.0521(6) Uani 1 1 d . . .
O2 O 0.38091(14) 0.20538(10) 0.86801(13) 0.0447(6) Uani 1 1 d . . .
O3 O 0.50932(16) 0.14793(11) 0.91392(12) 0.0514(6) Uani 1 1 d . . .
O4 O 0.51608(14) 0.23228(10) 0.83747(11) 0.0387(5) Uani 1 1 d . . .
Cl2 Cl 0.35205(6) 0.45237(5) 0.04235(5) 0.0511(2) Uani 1 1 d . . .
O5 O 0.3667(4) 0.4866(2) -0.0112(3) 0.171(3) Uani 1 1 d . . .
O6 O 0.2954(2) 0.40069(19) 0.0188(2) 0.1102(14) Uani 1 1 d . . .
O7 O 0.3167(3) 0.49056(19) 0.0877(2) 0.142(2) Uani 1 1 d . . .
O8 O 0.4293(4) 0.4280(2) 0.0759(3) 0.207(3) Uani 1 1 d . . .
Cl3 Cl 0.01332(6) 0.62966(4) 0.07858(4) 0.0453(2) Uani 1 1 d . . .
O9 O -0.0704(2) 0.60668(17) 0.04362(15) 0.0916(12) Uani 1 1 d . . .
O10 O 0.00438(14) 0.65900(11) 0.14301(11) 0.0422(5) Uani 1 1 d . . .
O11 O 0.0721(2) 0.57739(13) 0.09252(16) 0.0726(9) Uani 1 1 d . . .
O12 O 0.0481(2) 0.67493(13) 0.03651(13) 0.0787(10) Uani 1 1 d . . .
Cl6 Cl 0.93673(5) 0.20797(3) 0.12387(4) 0.03288(16) Uani 1 1 d . . .
O13 O 0.8687(2) 0.16364(12) 0.09646(16) 0.0783(10) Uani 1 1 d . . .
O14 O 1.0038(2) 0.20640(18) 0.08522(19) 0.1029(13) Uani 1 1 d . . .
O15 O 0.97168(16) 0.18903(11) 0.19468(11) 0.0458(6) Uani 1 1 d . . .
O16 O 0.89770(15) 0.26961(10) 0.12274(11) 0.0410(5) Uani 1 1 d . . .
C61 C 0.1696(3) 0.2691(2) 0.4652(3) 0.0709(12) Uani 1 1 d . . .
C62 C 0.1812(4) 0.2346(3) 0.5288(2) 0.1044(19) Uani 1 1 d . . .
H62A H 0.2040 0.2628 0.5680 0.157 Uiso 1 1 calc R . .
H62B H 0.2233 0.2000 0.5277 0.157 Uiso 1 1 calc R . .
H62C H 0.1244 0.2170 0.5347 0.157 Uiso 1 1 calc R . .
N61 N 0.1659(4) 0.2963(2) 0.4172(3) 0.1042(16) Uani 1 1 d . . .
C71 C 0.3200(3) 0.7403(2) 0.4900(2) 0.0587(10) Uani 1 1 d . . .
C72 C 0.2794(3) 0.7068(2) 0.5384(2) 0.0755(14) Uani 1 1 d . . .
H72A H 0.3220 0.7014 0.5824 0.113 Uiso 1 1 calc R . .
H72B H 0.2600 0.6652 0.5192 0.113 Uiso 1 1 calc R . .
H72C H 0.2283 0.7308 0.5471 0.113 Uiso 1 1 calc R . .
N71 N 0.3541(3) 0.7657(2) 0.4521(3) 0.1045(16) Uani 1 1 d . . .
O23 O 0.91625(17) 0.30664(13) 0.40754(13) 0.0446(6) Uani 1 1 d . . .
H23A H 0.939(3) 0.3398(19) 0.414(2) 0.054 Uiso 1 1 d . . .
H23B H 0.933(3) 0.2811(19) 0.433(2) 0.054 Uiso 1 1 d . . .

loop_
_atom_site_aniso_label
_atom_site_aniso_U_11
_atom_site_aniso_U_22
_atom_site_aniso_U_33
_atom_site_aniso_U_23
_atom_site_aniso_U_13
_atom_site_aniso_U_12
Cu1 0.02018(16) 0.02319(17) 0.02463(17) -0.00114(13) 0.00540(13) 0.00080(13)
Br1 0.04100(18) 0.04578(19) 0.02614(15) 0.00512(13) 0.00429(13) -0.00092(14)
N1 0.0327(13) 0.0222(12) 0.0289(12) -0.0002(10) 0.0039(10) -0.0022(10)
N2 0.0258(12) 0.0223(12) 0.0276(12) 0.0006(9) 0.0053(10) -0.0018(9)
N3 0.0347(13) 0.0256(12) 0.0242(12) -0.0003(10) 0.0035(10) -0.0002(10)
N4 0.0219(12) 0.0243(12) 0.0235(11) 0.0006(9) 0.0012(9) 0.0004(9)
N5 0.0228(12) 0.0220(12) 0.0295(12) 0.0036(9) 0.0059(10) 0.0013(9)
N6 0.0241(12) 0.0231(12) 0.0389(14) 0.0064(10) 0.0109(10) 0.0014(10)
C1 0.0294(15) 0.0351(16) 0.0225(13) 0.0008(12) 0.0075(12) 0.0040(12)
C2 0.0450(19) 0.0275(16) 0.0334(16) 0.0055(13) 0.0074(14) -0.0055(14)
C3 0.0405(18) 0.0303(16) 0.0305(15) -0.0004(12) 0.0065(13) -0.0087(13)
C4 0.0290(15) 0.0268(15) 0.0248(14) 0.0012(11) 0.0077(11) 0.0026(12)
C5 0.0461(19) 0.0228(15) 0.0338(16) 0.0022(12) 0.0026(14) -0.0006(13)
C6 0.0444(19) 0.0306(16) 0.0323(16) -0.0015(13) 0.0012(14) -0.0006(14)
C7 0.0276(15) 0.0240(14) 0.0277(14) 0.0022(11) 0.0080(12) 0.0019(11)
C8 0.0310(15) 0.0214(14) 0.0304(15) 0.0045(11) 0.0069(12) -0.0013(12)
C9 0.0288(15) 0.0235(14) 0.0291(14) -0.0004(11) -0.0009(12) -0.0046(12)
C10 0.0279(15) 0.0251(14) 0.0257(14) -0.0036(11) 0.0020(11) 0.0009(11)
C11 0.0359(16) 0.0300(15) 0.0237(14) -0.0002(12) 0.0102(12) 0.0027(13)
C12 0.0288(15) 0.0223(14) 0.0321(15) 0.0070(11) 0.0120(12) 0.0032(11)
C13 0.0400(18) 0.0327(17) 0.0482(19) 0.0107(14) 0.0227(15) 0.0067(14)
C14 0.0256(16) 0.0367(18) 0.068(2) 0.0146(16) 0.0209(16) 0.0018(13)
C15 0.0231(15) 0.0308(17) 0.064(2) 0.0100(15) 0.0032(15) -0.0044(13)
C16 0.0255(15) 0.0264(15) 0.0405(17) 0.0023(13) 0.0010(13) -0.0020(12)
C17 0.0253(15) 0.0349(16) 0.0317(15) 0.0014(13) -0.0052(12) -0.0009(12)
C18 0.0248(15) 0.0242(15) 0.0426(17) 0.0100(13) 0.0009(13) 0.0022(12)
C19 0.0239(16) 0.0373(18) 0.061(2) 0.0096(16) -0.0019(15) 0.0008(13)
C20 0.0231(16) 0.0377(19) 0.087(3) 0.0099(19) 0.0102(17) 0.0054(14)
C21 0.0338(18) 0.0311(17) 0.077(3) 0.0075(17) 0.0273(18) 0.0050(14)
C22 0.0312(16) 0.0279(15) 0.0501(19) 0.0065(14) 0.0183(14) 0.0040(13)
C23 0.0371(18) 0.0405(19) 0.0421(19) -0.0065(15) 0.0125(15) -0.0068(14)
C24 0.071(3) 0.112(4) 0.040(2) -0.029(2) 0.019(2) -0.018(3)
N7 0.0371(14) 0.0273(13) 0.0348(14) -0.0063(11) 0.0078(11) 0.0005(11)
Cu31 0.02640(18) 0.02300(17) 0.02300(16) 0.00042(13) 0.00621(13) 0.00077(14)
Br31 0.02946(15) 0.03457(16) 0.02181(13) -0.00172(11) 0.00103(11) 0.00315(12)
N31 0.0280(12) 0.0256(12) 0.0200(11) -0.0013(9) 0.0053(9) -0.0003(10)
N32 0.0302(13) 0.0216(11) 0.0202(11) -0.0004(9) 0.0065(9) 0.0015(9)
N33 0.0300(12) 0.0223(12) 0.0222(11) 0.0011(9) 0.0067(9) -0.0012(10)
N34 0.0253(12) 0.0291(13) 0.0197(11) -0.0013(9) 0.0033(9) 0.0008(10)
N35 0.0291(13) 0.0231(12) 0.0248(11) -0.0032(9) 0.0055(10) 0.0005(10)
N36 0.0303(13) 0.0240(12) 0.0314(13) -0.0048(10) 0.0070(10) -0.0022(10)
C31 0.0225(14) 0.0302(15) 0.0203(13) -0.0018(11) 0.0040(11) 0.0056(11)
C32 0.0387(17) 0.0285(15) 0.0256(14) 0.0042(12) 0.0019(12) -0.0027(13)
C33 0.0386(17) 0.0273(15) 0.0280(15) 0.0008(12) 0.0003(13) -0.0058(13)
C34 0.0247(14) 0.0253(14) 0.0228(13) -0.0018(11) 0.0063(11) 0.0018(11)
C35 0.0370(16) 0.0252(15) 0.0249(14) 0.0030(11) 0.0040(12) -0.0027(12)
C36 0.0351(16) 0.0255(15) 0.0293(15) -0.0043(12) 0.0033(12) -0.0058(12)
C37 0.0237(14) 0.0241(14) 0.0246(13) -0.0011(11) 0.0055(11) 0.0007(11)
C38 0.0326(15) 0.0229(14) 0.0245(13) -0.0022(11) 0.0055(11) -0.0031(12)
C39 0.0374(16) 0.0244(14) 0.0205(13) 0.0026(11) 0.0072(12) -0.0003(12)
C40 0.0341(16) 0.0240(14) 0.0209(13) 0.0034(11) 0.0058(11) 0.0033(12)
C41 0.0344(16) 0.0378(17) 0.0205(13) -0.0005(12) 0.0095(12) 0.0031(13)
C42 0.0323(16) 0.0280(15) 0.0256(14) -0.0057(12) 0.0101(12) 0.0024(12)
C43 0.0368(17) 0.0411(18) 0.0329(16) -0.0031(14) 0.0125(13) -0.0010(14)
C44 0.0294(17) 0.0445(19) 0.0477(19) -0.0088(15) 0.0139(14) -0.0015(14)
C45 0.0297(16) 0.0293(16) 0.0483(19) -0.0079(14) 0.0021(14) 0.0035(13)
C46 0.0339(16) 0.0242(15) 0.0350(16) -0.0016(12) 0.0053(13) 0.0037(12)
C47 0.0300(16) 0.0353(16) 0.0254(14) -0.0022(12) -0.0010(12) 0.0007(13)
C48 0.0307(16) 0.0258(15) 0.0351(16) -0.0068(12) 0.0052(13) -0.0014(12)
C49 0.0343(17) 0.0341(17) 0.0444(18) -0.0094(14) -0.0013(14) 0.0004(14)
C50 0.0272(16) 0.0353(18) 0.065(2) -0.0149(16) 0.0113(16) -0.0030(14)
C51 0.0385(18) 0.0283(16) 0.060(2) -0.0049(15) 0.0213(16) -0.0045(14)
C52 0.0355(17) 0.0230(15) 0.0424(17) -0.0019(13) 0.0139(14) -0.0019(12)
O22 0.0656(16) 0.0243(11) 0.0347(12) 0.0026(10) 0.0170(12) 0.0042(11)
Cl1 0.0326(4) 0.0246(3) 0.0329(4) 0.0032(3) 0.0050(3) 0.0022(3)
O1 0.0592(16) 0.0469(14) 0.0490(14) -0.0168(12) 0.0073(12) -0.0033(12)
O2 0.0386(13) 0.0374(13) 0.0622(15) 0.0053(11) 0.0199(11) 0.0043(10)
O3 0.0602(16) 0.0382(13) 0.0491(14) 0.0161(11) -0.0058(12) 0.0047(11)
O4 0.0361(12) 0.0320(12) 0.0491(13) 0.0088(10) 0.0107(10) -0.0016(9)
Cl2 0.0483(5) 0.0593(6) 0.0457(5) -0.0058(4) 0.0089(4) -0.0156(4)
O5 0.273(7) 0.113(4) 0.171(5) 0.074(3) 0.152(5) 0.055(4)
O6 0.087(2) 0.131(3) 0.116(3) -0.077(3) 0.030(2) -0.054(2)
O7 0.172(4) 0.112(3) 0.182(4) -0.096(3) 0.132(4) -0.094(3)
O8 0.165(5) 0.089(3) 0.283(7) -0.022(4) -0.163(5) 0.014(3)
Cl3 0.0615(5) 0.0503(5) 0.0266(4) -0.0057(3) 0.0145(4) -0.0234(4)
O9 0.098(2) 0.109(3) 0.0519(17) 0.0097(17) -0.0246(16) -0.059(2)
O10 0.0387(13) 0.0598(15) 0.0310(11) -0.0046(10) 0.0143(10) -0.0036(11)
O11 0.094(2) 0.0478(16) 0.089(2) -0.0155(15) 0.0486(18) -0.0058(16)
O12 0.147(3) 0.0579(17) 0.0431(15) -0.0113(13) 0.0484(17) -0.0488(18)
Cl6 0.0377(4) 0.0302(4) 0.0314(4) -0.0025(3) 0.0083(3) 0.0090(3)
O13 0.089(2) 0.0393(15) 0.085(2) -0.0176(14) -0.0355(17) 0.0009(14)
O14 0.110(3) 0.115(3) 0.111(3) 0.051(2) 0.087(2) 0.061(2)
O15 0.0549(15) 0.0419(13) 0.0369(12) -0.0019(10) 0.0001(11) 0.0168(11)
O16 0.0502(14) 0.0278(11) 0.0431(13) -0.0023(10) 0.0042(10) 0.0091(10)
C61 0.061(3) 0.056(3) 0.097(4) -0.008(3) 0.019(3) 0.011(2)
C62 0.145(5) 0.122(5) 0.050(3) -0.003(3) 0.030(3) 0.001(4)
N61 0.142(5) 0.084(3) 0.090(3) 0.015(3) 0.031(3) 0.016(3)
C71 0.050(2) 0.065(3) 0.058(2) 0.004(2) 0.0038(19) -0.012(2)
C72 0.056(3) 0.116(4) 0.055(2) -0.003(3) 0.013(2) -0.032(3)
N71 0.088(3) 0.121(4) 0.104(4) 0.044(3) 0.019(3) -0.016(3)
O23 0.0476(15) 0.0486(16) 0.0383(13) 0.0090(11) 0.0101(11) -0.0045(12)

loop_
_atom_type_symbol
_atom_type_description
_atom_type_scat_dispersion_real
_atom_type_scat_dispersion_imag
_atom_type_scat_source
C C 0.0033 0.0016 'International Tables Vol C Tables 4.2.6.8 and 6.1.1.4'
H H 0.0000 0.0000 'International Tables Vol C Tables 4.2.6.8 and 6.1.1.4'
N N 0.0061 0.0033 'International Tables Vol C Tables 4.2.6.8 and 6.1.1.4'
O O 0.0106 0.0060 'International Tables Vol C Tables 4.2.6.8 and 6.1.1.4'
Cl Cl 0.1484 0.1585 'International Tables Vol C Tables 4.2.6.8 and 6.1.1.4'
Cu Cu 0.3201 1.2651 'International Tables Vol C Tables 4.2.6.8 and 6.1.1.4'
Br Br -0.2901 2.4595 'International Tables Vol C Tables 4.2.6.8 and 6.1.1.4'

loop_
_geom_angle_atom_site_label_1
_geom_angle_atom_site_label_2
_geom_angle_atom_site_label_3
_geom_angle
_geom_angle_site_symmetry_1
_geom_angle_site_symmetry_3
_geom_angle_publ_flag
N5 Cu1 N6 163.60(10) . . ?
N5 Cu1 N7 96.81(10) . . ?
N6 Cu1 N7 96.29(10) . . ?
N5 Cu1 N4 82.93(9) . . ?
N6 Cu1 N4 83.54(9) . . ?
N7 Cu1 N4 177.44(9) . . ?
N5 Cu1 N1 97.12(9) . . ?
N6 Cu1 N1 93.05(9) . . ?
N7 Cu1 N1 88.52(9) . . ?
N4 Cu1 N1 94.04(9) . . ?
N3 N1 N2 108.4(2) . . ?
N3 N1 Cu1 128.13(17) . . ?
N2 N1 Cu1 123.30(17) . . ?
N1 N2 C8 110.4(2) . . ?
N1 N2 C9 120.1(2) . . ?
C8 N2 C9 129.5(2) . . ?
N1 N3 C7 107.9(2) . . ?
C17 N4 C11 111.7(2) . . ?
C17 N4 C10 112.0(2) . . ?
C11 N4 C10 107.8(2) . . ?
C17 N4 Cu1 107.14(17) . . ?
C11 N4 Cu1 104.86(16) . . ?
C10 N4 Cu1 113.23(16) . . ?
C16 N5 C12 119.0(2) . . ?
C16 N5 Cu1 126.8(2) . . ?
C12 N5 Cu1 114.14(18) . . ?
C22 N6 C18 119.4(3) . . ?
C22 N6 Cu1 126.3(2) . . ?
C18 N6 Cu1 114.29(19) . . ?
C2 C1 C6 121.8(3) . . ?
C2 C1 Br1 119.3(2) . . ?
C6 C1 Br1 118.9(2) . . ?
C1 C2 C3 118.9(3) . . ?
C1 C2 H2 120.5 . . ?
C3 C2 H2 120.5 . . ?
C2 C3 C4 121.0(3) . . ?
C2 C3 H3 119.5 . . ?
C4 C3 H3 119.5 . . ?
C5 C4 C3 118.6(3) . . ?
C5 C4 C7 120.0(3) . . ?
C3 C4 C7 121.4(3) . . ?
C4 C5 C6 121.3(3) . . ?
C4 C5 H5 119.3 . . ?
C6 C5 H5 119.3 . . ?
C1 C6 C5 118.4(3) . . ?
C1 C6 H6 120.8 . . ?
C5 C6 H6 120.8 . . ?
N3 C7 C8 108.4(2) . . ?
N3 C7 C4 120.8(2) . . ?
C8 C7 C4 130.9(3) . . ?
N2 C8 C7 104.9(2) . . ?
N2 C8 H8 127.5 . . ?
C7 C8 H8 127.5 . . ?
N2 C9 C10 112.4(2) . . ?
N2 C9 H9A 109.1 . . ?
C10 C9 H9A 109.1 . . ?
N2 C9 H9B 109.1 . . ?
C10 C9 H9B 109.1 . . ?
H9A C9 H9B 107.9 . . ?
N4 C10 C9 116.1(2) . . ?
N4 C10 H10A 108.3 . . ?
C9 C10 H10A 108.3 . . ?
N4 C10 H10B 108.3 . . ?
C9 C10 H10B 108.3 . . ?
H10A C10 H10B 107.4 . . ?
N4 C11 C12 109.3(2) . . ?
N4 C11 H11A 109.8 . . ?
C12 C11 H11A 109.8 . . ?
N4 C11 H11B 109.8 . . ?
C12 C11 H11B 109.8 . . ?
H11A C11 H11B 108.3 . . ?
N5 C12 C13 121.5(3) . . ?
N5 C12 C11 115.0(2) . . ?
C13 C12 C11 123.3(3) . . ?
C14 C13 C12 118.9(3) . . ?
C14 C13 H13 120.6 . . ?
C12 C13 H13 120.6 . . ?
C15 C14 C13 119.6(3) . . ?
C15 C14 H14 120.2 . . ?
C13 C14 H14 120.2 . . ?
C14 C15 C16 118.8(3) . . ?
C14 C15 H15 120.6 . . ?
C16 C15 H15 120.6 . . ?
N5 C16 C15 122.2(3) . . ?
N5 C16 H16 118.9 . . ?
C15 C16 H16 118.9 . . ?
N4 C17 C18 111.2(2) . . ?
N4 C17 H17A 109.4 . . ?
C18 C17 H17A 109.4 . . ?
N4 C17 H17B 109.4 . . ?
C18 C17 H17B 109.4 . . ?
H17A C17 H17B 108.0 . . ?
N6 C18 C19 121.2(3) . . ?
N6 C18 C17 116.4(2) . . ?
C19 C18 C17 122.4(3) . . ?
C20 C19 C18 118.8(3) . . ?
C20 C19 H19 120.6 . . ?
C18 C19 H19 120.6 . . ?
C21 C20 C19 120.0(3) . . ?
C21 C20 H20 120.0 . . ?
C19 C20 H20 120.0 . . ?
C20 C21 C22 118.8(3) . . ?
C20 C21 H21 120.6 . . ?
C22 C21 H21 120.6 . . ?
N6 C22 C21 121.8(3) . . ?
N6 C22 H22 119.1 . . ?
C21 C22 H22 119.1 . . ?
N7 C23 C24 178.6(4) . . ?
C23 C24 H24A 109.5 . . ?
C23 C24 H24B 109.5 . . ?
H24A C24 H24B 109.5 . . ?
C23 C24 H24C 109.5 . . ?
H24A C24 H24C 109.5 . . ?
H24B C24 H24C 109.5 . . ?
C23 N7 Cu1 155.7(3) . . ?
O22 Cu31 N35 95.14(10) . . ?
O22 Cu31 N36 96.92(10) . . ?
N35 Cu31 N36 164.81(9) . . ?
O22 Cu31 N34 169.94(9) . . ?
N35 Cu31 N34 83.65(9) . . ?
N36 Cu31 N34 82.87(9) . . ?
O22 Cu31 N33 95.93(9) . . ?
N35 Cu31 N33 89.27(8) . . ?
N36 Cu31 N33 98.61(9) . . ?
N34 Cu31 N33 94.04(8) . . ?
N33 N31 C37 108.9(2) . . ?
N33 N32 C38 110.7(2) . . ?
N33 N32 C39 122.6(2) . . ?
C38 N32 C39 126.4(2) . . ?
N31 N33 N32 107.4(2) . . ?
N31 N33 Cu31 127.25(17) . . ?
N32 N33 Cu31 119.83(16) . . ?
C40 N34 C47 108.0(2) . . ?
C40 N34 C41 112.0(2) . . ?
C47 N34 C41 111.9(2) . . ?
C40 N34 Cu31 112.16(15) . . ?
C47 N34 Cu31 104.83(17) . . ?
C41 N34 Cu31 107.72(16) . . ?
C46 N35 C42 119.3(2) . . ?
C46 N35 Cu31 125.9(2) . . ?
C42 N35 Cu31 114.64(18) . . ?
C52 N36 C48 119.1(3) . . ?
C52 N36 Cu31 127.4(2) . . ?
C48 N36 Cu31 113.41(19) . . ?
C36 C31 C32 121.4(2) . . ?
C36 C31 Br31 119.3(2) . . ?
C32 C31 Br31 119.3(2) . . ?
C31 C32 C33 119.0(3) . . ?
C31 C32 H32 120.5 . . ?
C33 C32 H32 120.5 . . ?
C34 C33 C32 120.9(3) . . ?
C34 C33 H33 119.5 . . ?
C32 C33 H33 119.5 . . ?
C33 C34 C35 118.7(2) . . ?
C33 C34 C37 121.1(2) . . ?
C35 C34 C37 120.2(2) . . ?
C36 C35 C34 120.7(3) . . ?
C36 C35 H35 119.6 . . ?
C34 C35 H35 119.6 . . ?
C31 C36 C35 119.3(3) . . ?
C31 C36 H36 120.4 . . ?
C35 C36 H36 120.4 . . ?
N31 C37 C38 107.8(2) . . ?
N31 C37 C34 122.8(2) . . ?
C38 C37 C34 129.3(2) . . ?
N32 C38 C37 105.1(2) . . ?
N32 C38 H38 127.4 . . ?
C37 C38 H38 127.4 . . ?
N32 C39 C40 114.7(2) . . ?
N32 C39 H39A 108.6 . . ?
C40 C39 H39A 108.6 . . ?
N32 C39 H39B 108.6 . . ?
C40 C39 H39B 108.6 . . ?
H39A C39 H39B 107.6 . . ?
N34 C40 C39 116.3(2) . . ?
N34 C40 H40A 108.2 . . ?
C39 C40 H40A 108.2 . . ?
N34 C40 H40B 108.2 . . ?
C39 C40 H40B 108.2 . . ?
H40A C40 H40B 107.4 . . ?
N34 C41 C42 110.4(2) . . ?
N34 C41 H41A 109.6 . . ?
C42 C41 H41A 109.6 . . ?
N34 C41 H41B 109.6 . . ?
C42 C41 H41B 109.6 . . ?
H41A C41 H41B 108.1 . . ?
N35 C42 C43 121.5(3) . . ?
N35 C42 C41 115.5(2) . . ?
C43 C42 C41 122.9(3) . . ?
C42 C43 C44 118.5(3) . . ?
C42 C43 H43 120.7 . . ?
C44 C43 H43 120.7 . . ?
C45 C44 C43 119.9(3) . . ?
C45 C44 H44 120.1 . . ?
C43 C44 H44 120.1 . . ?
C44 C45 C46 118.8(3) . . ?
C44 C45 H45 120.6 . . ?
C46 C45 H45 120.6 . . ?
N35 C46 C45 121.9(3) . . ?
N35 C46 H46 119.0 . . ?
C45 C46 H46 119.0 . . ?
N34 C47 C48 109.0(2) . . ?
N34 C47 H47A 109.9 . . ?
C48 C47 H47A 109.9 . . ?
N34 C47 H47B 109.9 . . ?
C48 C47 H47B 109.9 . . ?
H47A C47 H47B 108.3 . . ?
N36 C48 C49 121.6(3) . . ?
N36 C48 C47 114.6(2) . . ?
C49 C48 C47 123.7(3) . . ?
C48 C49 C50 118.8(3) . . ?
C48 C49 H49 120.6 . . ?
C50 C49 H49 120.6 . . ?
C51 C50 C49 119.5(3) . . ?
C51 C50 H50 120.2 . . ?
C49 C50 H50 120.2 . . ?
C50 C51 C52 118.5(3) . . ?
C50 C51 H51 120.7 . . ?
C52 C51 H51 120.7 . . ?
N36 C52 C51 122.3(3) . . ?
N36 C52 H52 118.8 . . ?
C51 C52 H52 118.8 . . ?
Cu31 O22 H22A 127(3) . . ?
Cu31 O22 H22B 120(3) . . ?
H22A O22 H22B 113(4) . . ?
O2 Cl1 O1 110.02(15) . . ?
O2 Cl1 O3 110.16(15) . . ?
O1 Cl1 O3 109.36(15) . . ?
O2 Cl1 O4 109.33(13) . . ?
O1 Cl1 O4 109.42(14) . . ?
O3 Cl1 O4 108.52(14) . . ?
O5 Cl2 O8 108.7(4) . . ?
O5 Cl2 O7 109.6(3) . . ?
O8 Cl2 O7 109.6(4) . . ?
O5 Cl2 O6 110.7(3) . . ?
O8 Cl2 O6 107.1(3) . . ?
O7 Cl2 O6 111.1(2) . . ?
O11 Cl3 O9 108.2(2) . . ?
O11 Cl3 O12 109.38(19) . . ?
O9 Cl3 O12 111.09(19) . . ?
O11 Cl3 O10 109.62(16) . . ?
O9 Cl3 O10 109.50(18) . . ?
O12 Cl3 O10 109.00(15) . . ?
O14 Cl6 O13 110.5(2) . . ?
O14 Cl6 O16 111.55(17) . . ?
O13 Cl6 O16 108.25(15) . . ?
O14 Cl6 O15 109.53(19) . . ?
O13 Cl6 O15 106.69(17) . . ?
O16 Cl6 O15 110.19(13) . . ?
N61 C61 C62 175.8(6) . . ?
C61 C62 H62A 109.5 . . ?
C61 C62 H62B 109.5 . . ?
H62A C62 H62B 109.5 . . ?
C61 C62 H62C 109.5 . . ?
H62A C62 H62C 109.5 . . ?
H62B C62 H62C 109.5 . . ?
N71 C71 C72 178.1(5) . . ?
C71 C72 H72A 109.5 . . ?
C71 C72 H72B 109.5 . . ?
H72A C72 H72B 109.5 . . ?
C71 C72 H72C 109.5 . . ?
H72A C72 H72C 109.5 . . ?
H72B C72 H72C 109.5 . . ?
H23A O23 H23B 118(4) . . ?

loop_
_geom_bond_atom_site_label_1
_geom_bond_atom_site_label_2
_geom_bond_distance
_geom_bond_site_symmetry_2
_geom_bond_publ_flag
Cu1 N5 1.977(2) . ?
Cu1 N6 1.985(2) . ?
Cu1 N7 2.021(2) . ?
Cu1 N4 2.048(2) . ?
Cu1 N1 2.222(2) . ?
Br1 C1 1.906(3) . ?
N1 N3 1.317(3) . ?
N1 N2 1.338(3) . ?
N2 C8 1.342(3) . ?
N2 C9 1.471(3) . ?
N3 C7 1.360(3) . ?
N4 C17 1.494(3) . ?
N4 C11 1.496(3) . ?
N4 C10 1.501(3) . ?
N5 C16 1.340(4) . ?
N5 C12 1.347(3) . ?
N6 C22 1.343(4) . ?
N6 C18 1.346(4) . ?
C1 C2 1.378(4) . ?
C1 C6 1.379(4) . ?
C2 C3 1.384(4) . ?
C2 H2 0.9500 . ?
C3 C4 1.392(4) . ?
C3 H3 0.9500 . ?
C4 C5 1.385(4) . ?
C4 C7 1.471(4) . ?
C5 C6 1.389(4) . ?
C5 H5 0.9500 . ?
C6 H6 0.9500 . ?
C7 C8 1.380(4) . ?
C8 H8 0.9500 . ?
C9 C10 1.524(4) . ?
C9 H9A 0.9900 . ?
C9 H9B 0.9900 . ?
C10 H10A 0.9900 . ?
C10 H10B 0.9900 . ?
C11 C12 1.501(4) . ?
C11 H11A 0.9900 . ?
C11 H11B 0.9900 . ?
C12 C13 1.385(4) . ?
C13 C14 1.383(5) . ?
C13 H13 0.9500 . ?
C14 C15 1.373(5) . ?
C14 H14 0.9500 . ?
C15 C16 1.381(4) . ?
C15 H15 0.9500 . ?
C16 H16 0.9500 . ?
C17 C18 1.500(4) . ?
C17 H17A 0.9900 . ?
C17 H17B 0.9900 . ?
C18 C19 1.388(4) . ?
C19 C20 1.378(5) . ?
C19 H19 0.9500 . ?
C20 C21 1.368(5) . ?
C20 H20 0.9500 . ?
C21 C22 1.381(4) . ?
C21 H21 0.9500 . ?
C22 H22 0.9500 . ?
C23 N7 1.137(4) . ?
C23 C24 1.452(5) . ?
C24 H24A 0.9800 . ?
C24 H24B 0.9800 . ?
C24 H24C 0.9800 . ?
Cu31 O22 1.962(2) . ?
Cu31 N35 1.983(2) . ?
Cu31 N36 1.992(2) . ?
Cu31 N34 2.024(2) . ?
Cu31 N33 2.270(2) . ?
Br31 C31 1.902(3) . ?
N31 N33 1.319(3) . ?
N31 C37 1.357(3) . ?
N32 N33 1.342(3) . ?
N32 C38 1.343(3) . ?
N32 C39 1.473(3) . ?
N34 C40 1.496(3) . ?
N34 C47 1.497(3) . ?
N34 C41 1.499(3) . ?
N35 C46 1.344(4) . ?
N35 C42 1.349(3) . ?
N36 C52 1.343(4) . ?
N36 C48 1.350(4) . ?
C31 C36 1.375(4) . ?
C31 C32 1.379(4) . ?
C32 C33 1.387(4) . ?
C32 H32 0.9500 . ?
C33 C34 1.386(4) . ?
C33 H33 0.9500 . ?
C34 C35 1.398(4) . ?
C34 C37 1.468(4) . ?
C35 C36 1.382(4) . ?
C35 H35 0.9500 . ?
C36 H36 0.9500 . ?
C37 C38 1.378(4) . ?
C38 H38 0.9500 . ?
C39 C40 1.520(4) . ?
C39 H39A 0.9900 . ?
C39 H39B 0.9900 . ?
C40 H40A 0.9900 . ?
C40 H40B 0.9900 . ?
C41 C42 1.505(4) . ?
C41 H41A 0.9900 . ?
C41 H41B 0.9900 . ?
C42 C43 1.383(4) . ?
C43 C44 1.388(4) . ?
C43 H43 0.9500 . ?
C44 C45 1.377(5) . ?
C44 H44 0.9500 . ?
C45 C46 1.378(4) . ?
C45 H45 0.9500 . ?
C46 H46 0.9500 . ?
C47 C48 1.504(4) . ?
C47 H47A 0.9900 . ?
C47 H47B 0.9900 . ?
C48 C49 1.384(4) . ?
C49 C50 1.393(5) . ?
C49 H49 0.9500 . ?
C50 C51 1.380(5) . ?
C50 H50 0.9500 . ?
C51 C52 1.386(4) . ?
C51 H51 0.9500 . ?
C52 H52 0.9500 . ?
O22 H22A 0.80(4) . ?
O22 H22B 0.73(4) . ?
Cl1 O2 1.431(2) . ?
Cl1 O1 1.432(2) . ?
Cl1 O3 1.433(2) . ?
Cl1 O4 1.450(2) . ?
Cl2 O5 1.327(4) . ?
Cl2 O8 1.346(4) . ?
Cl2 O7 1.386(3) . ?
Cl2 O6 1.419(3) . ?
Cl3 O11 1.422(3) . ?
Cl3 O9 1.424(3) . ?
Cl3 O12 1.432(2) . ?
Cl3 O10 1.433(2) . ?
Cl6 O14 1.396(3) . ?
Cl6 O13 1.431(3) . ?
Cl6 O16 1.434(2) . ?
Cl6 O15 1.439(2) . ?
C61 N61 1.092(6) . ?
C61 C62 1.422(7) . ?
C62 H62A 0.9800 . ?
C62 H62B 0.9800 . ?
C62 H62C 0.9800 . ?
C71 N71 1.125(5) . ?
C71 C72 1.421(6) . ?
C72 H72A 0.9800 . ?
C72 H72B 0.9800 . ?
C72 H72C 0.9800 . ?
O23 H23A 0.78(4) . ?
O23 H23B 0.74(4) . ?

loop_
_geom_torsion_atom_site_label_1
_geom_torsion_atom_site_label_2
_geom_torsion_atom_site_label_3
_geom_torsion_atom_site_label_4
_geom_torsion
_geom_torsion_site_symmetry_1
_geom_torsion_site_symmetry_2
_geom_torsion_site_symmetry_3
_geom_torsion_site_symmetry_4
_geom_torsion_publ_flag
N5 Cu1 N1 N3 -75.6(2) . . . . ?
N6 Cu1 N1 N3 117.3(2) . . . . ?
N7 Cu1 N1 N3 21.1(2) . . . . ?
N4 Cu1 N1 N3 -159.0(2) . . . . ?
N5 Cu1 N1 N2 99.7(2) . . . . ?
N6 Cu1 N1 N2 -67.4(2) . . . . ?
N7 Cu1 N1 N2 -163.6(2) . . . . ?
N4 Cu1 N1 N2 16.3(2) . . . . ?
N3 N1 N2 C8 -0.5(3) . . . . ?
Cu1 N1 N2 C8 -176.60(18) . . . . ?
N3 N1 N2 C9 178.4(2) . . . . ?
Cu1 N1 N2 C9 2.3(3) . . . . ?
N2 N1 N3 C7 0.4(3) . . . . ?
Cu1 N1 N3 C7 176.27(18) . . . . ?
N5 Cu1 N4 C17 148.07(18) . . . . ?
N6 Cu1 N4 C17 -22.63(17) . . . . ?
N1 Cu1 N4 C17 -115.25(17) . . . . ?
N5 Cu1 N4 C11 29.22(16) . . . . ?
N6 Cu1 N4 C11 -141.48(17) . . . . ?
N1 Cu1 N4 C11 125.90(16) . . . . ?
N5 Cu1 N4 C10 -87.98(18) . . . . ?
N6 Cu1 N4 C10 101.32(18) . . . . ?
N1 Cu1 N4 C10 8.70(18) . . . . ?
N6 Cu1 N5 C16 -161.9(3) . . . . ?
N7 Cu1 N5 C16 -19.1(2) . . . . ?
N4 Cu1 N5 C16 163.5(2) . . . . ?
N1 Cu1 N5 C16 70.2(2) . . . . ?
N6 Cu1 N5 C12 20.4(4) . . . . ?
N7 Cu1 N5 C12 163.14(19) . . . . ?
N4 Cu1 N5 C12 -14.29(18) . . . . ?
N1 Cu1 N5 C12 -107.50(19) . . . . ?
N5 Cu1 N6 C22 158.2(3) . . . . ?
N7 Cu1 N6 C22 15.3(2) . . . . ?
N4 Cu1 N6 C22 -167.2(2) . . . . ?
N1 Cu1 N6 C22 -73.5(2) . . . . ?
N5 Cu1 N6 C18 -22.0(4) . . . . ?
N7 Cu1 N6 C18 -164.9(2) . . . . ?
N4 Cu1 N6 C18 12.57(19) . . . . ?
N1 Cu1 N6 C18 106.29(19) . . . . ?
C6 C1 C2 C3 0.7(5) . . . . ?
Br1 C1 C2 C3 -178.7(2) . . . . ?
C1 C2 C3 C4 -0.5(5) . . . . ?
C2 C3 C4 C5 -0.1(5) . . . . ?
C2 C3 C4 C7 -178.7(3) . . . . ?
C3 C4 C5 C6 0.5(5) . . . . ?
C7 C4 C5 C6 179.2(3) . . . . ?
C2 C1 C6 C5 -0.3(5) . . . . ?
Br1 C1 C6 C5 179.1(2) . . . . ?
C4 C5 C6 C1 -0.3(5) . . . . ?
N1 N3 C7 C8 -0.2(3) . . . . ?
N1 N3 C7 C4 -179.5(2) . . . . ?
C5 C4 C7 N3 5.6(4) . . . . ?
C3 C4 C7 N3 -175.8(3) . . . . ?
C5 C4 C7 C8 -173.5(3) . . . . ?
C3 C4 C7 C8 5.1(5) . . . . ?
N1 N2 C8 C7 0.4(3) . . . . ?
C9 N2 C8 C7 -178.4(3) . . . . ?
N3 C7 C8 N2 -0.1(3) . . . . ?
C4 C7 C8 N2 179.1(3) . . . . ?
N1 N2 C9 C10 -48.7(3) . . . . ?
C8 N2 C9 C10 129.9(3) . . . . ?
C17 N4 C10 C9 68.0(3) . . . . ?
C11 N4 C10 C9 -168.8(2) . . . . ?
Cu1 N4 C10 C9 -53.3(3) . . . . ?
N2 C9 C10 N4 81.4(3) . . . . ?
C17 N4 C11 C12 -154.6(2) . . . . ?
C10 N4 C11 C12 82.0(3) . . . . ?
Cu1 N4 C11 C12 -38.8(2) . . . . ?
C16 N5 C12 C13 0.8(4) . . . . ?
Cu1 N5 C12 C13 178.7(2) . . . . ?
C16 N5 C12 C11 176.7(2) . . . . ?
Cu1 N5 C12 C11 -5.3(3) . . . . ?
N4 C11 C12 N5 30.7(3) . . . . ?
N4 C11 C12 C13 -153.4(3) . . . . ?
N5 C12 C13 C14 0.6(4) . . . . ?
C11 C12 C13 C14 -175.0(3) . . . . ?
C12 C13 C14 C15 -1.2(5) . . . . ?
C13 C14 C15 C16 0.4(5) . . . . ?
C12 N5 C16 C15 -1.6(4) . . . . ?
Cu1 N5 C16 C15 -179.3(2) . . . . ?
C14 C15 C16 N5 1.0(4) . . . . ?
C11 N4 C17 C18 143.0(2) . . . . ?
C10 N4 C17 C18 -96.0(3) . . . . ?
Cu1 N4 C17 C18 28.7(3) . . . . ?
C22 N6 C18 C19 -0.8(4) . . . . ?
Cu1 N6 C18 C19 179.4(2) . . . . ?
C22 N6 C18 C17 -178.9(2) . . . . ?
Cu1 N6 C18 C17 1.3(3) . . . . ?
N4 C17 C18 N6 -20.9(4) . . . . ?
N4 C17 C18 C19 161.0(3) . . . . ?
N6 C18 C19 C20 -0.4(4) . . . . ?
C17 C18 C19 C20 177.6(3) . . . . ?
C18 C19 C20 C21 0.7(5) . . . . ?
C19 C20 C21 C22 0.1(5) . . . . ?
C18 N6 C22 C21 1.7(4) . . . . ?
Cu1 N6 C22 C21 -178.6(2) . . . . ?
C20 C21 C22 N6 -1.3(5) . . . . ?
N5 Cu1 N7 C23 107.7(6) . . . . ?
N6 Cu1 N7 C23 -82.2(6) . . . . ?
N1 Cu1 N7 C23 10.7(6) . . . . ?
C37 N31 N33 N32 -0.5(3) . . . . ?
C37 N31 N33 Cu31 152.87(18) . . . . ?
C38 N32 N33 N31 0.3(3) . . . . ?
C39 N32 N33 N31 173.4(2) . . . . ?
C38 N32 N33 Cu31 -155.43(18) . . . . ?
C39 N32 N33 Cu31 17.7(3) . . . . ?
O22 Cu31 N33 N31 3.8(2) . . . . ?
N35 Cu31 N33 N31 -91.3(2) . . . . ?
N36 Cu31 N33 N31 101.8(2) . . . . ?
N34 Cu31 N33 N31 -174.8(2) . . . . ?
O22 Cu31 N33 N32 154.29(19) . . . . ?
N35 Cu31 N33 N32 59.20(19) . . . . ?
N36 Cu31 N33 N32 -107.76(19) . . . . ?
N34 Cu31 N33 N32 -24.37(19) . . . . ?
O22 Cu31 N34 C40 175.1(5) . . . . ?
N35 Cu31 N34 C40 -101.28(18) . . . . ?
N36 Cu31 N34 C40 85.71(18) . . . . ?
N33 Cu31 N34 C40 -12.47(18) . . . . ?
O22 Cu31 N34 C47 58.2(6) . . . . ?
N35 Cu31 N34 C47 141.75(17) . . . . ?
N36 Cu31 N34 C47 -31.25(17) . . . . ?
N33 Cu31 N34 C47 -129.44(17) . . . . ?
O22 Cu31 N34 C41 -61.1(6) . . . . ?
N35 Cu31 N34 C41 22.47(17) . . . . ?
N36 Cu31 N34 C41 -150.54(18) . . . . ?
N33 Cu31 N34 C41 111.28(17) . . . . ?
O22 Cu31 N35 C46 -24.4(2) . . . . ?
N36 Cu31 N35 C46 -166.9(3) . . . . ?
N34 Cu31 N35 C46 165.6(2) . . . . ?
N33 Cu31 N35 C46 71.5(2) . . . . ?
O22 Cu31 N35 C42 159.62(19) . . . . ?
N36 Cu31 N35 C42 17.1(5) . . . . ?
N34 Cu31 N35 C42 -10.34(19) . . . . ?
N33 Cu31 N35 C42 -104.49(19) . . . . ?
O22 Cu31 N36 C52 28.9(2) . . . . ?
N35 Cu31 N36 C52 171.2(3) . . . . ?
N34 Cu31 N36 C52 -161.2(2) . . . . ?
N33 Cu31 N36 C52 -68.2(2) . . . . ?
O22 Cu31 N36 C48 -154.01(19) . . . . ?
N35 Cu31 N36 C48 -11.7(5) . . . . ?
N34 Cu31 N36 C48 15.85(19) . . . . ?
N33 Cu31 N36 C48 108.88(19) . . . . ?
C36 C31 C32 C33 1.3(4) . . . . ?
Br31 C31 C32 C33 -178.6(2) . . . . ?
C31 C32 C33 C34 -0.5(5) . . . . ?
C32 C33 C34 C35 -0.5(4) . . . . ?
C32 C33 C34 C37 178.0(3) . . . . ?
C33 C34 C35 C36 0.7(4) . . . . ?
C37 C34 C35 C36 -177.8(3) . . . . ?
C32 C31 C36 C35 -1.2(4) . . . . ?
Br31 C31 C36 C35 178.7(2) . . . . ?
C34 C35 C36 C31 0.1(4) . . . . ?
N33 N31 C37 C38 0.5(3) . . . . ?
N33 N31 C37 C34 -177.6(2) . . . . ?
C33 C34 C37 N31 3.5(4) . . . . ?
C35 C34 C37 N31 -178.1(3) . . . . ?
C33 C34 C37 C38 -174.3(3) . . . . ?
C35 C34 C37 C38 4.1(4) . . . . ?
N33 N32 C38 C37 0.0(3) . . . . ?
C39 N32 C38 C37 -172.8(2) . . . . ?
N31 C37 C38 N32 -0.3(3) . . . . ?
C34 C37 C38 N32 177.7(3) . . . . ?
N33 N32 C39 C40 29.0(4) . . . . ?
C38 N32 C39 C40 -158.9(3) . . . . ?
C47 N34 C40 C39 175.0(2) . . . . ?
C41 N34 C40 C39 -61.3(3) . . . . ?
Cu31 N34 C40 C39 59.9(3) . . . . ?
N32 C39 C40 N34 -77.3(3) . . . . ?
C40 N34 C41 C42 93.5(3) . . . . ?
C47 N34 C41 C42 -145.0(2) . . . . ?
Cu31 N34 C41 C42 -30.3(3) . . . . ?
C46 N35 C42 C43 0.6(4) . . . . ?
Cu31 N35 C42 C43 176.8(2) . . . . ?
C46 N35 C42 C41 178.7(2) . . . . ?
Cu31 N35 C42 C41 -5.1(3) . . . . ?
N34 C41 C42 N35 24.2(3) . . . . ?
N34 C41 C42 C43 -157.8(3) . . . . ?
N35 C42 C43 C44 0.1(4) . . . . ?
C41 C42 C43 C44 -177.8(3) . . . . ?
C42 C43 C44 C45 -0.6(5) . . . . ?
C43 C44 C45 C46 0.4(5) . . . . ?
C42 N35 C46 C45 -0.8(4) . . . . ?
Cu31 N35 C46 C45 -176.6(2) . . . . ?
C44 C45 C46 N35 0.3(4) . . . . ?
C40 N34 C47 C48 -78.6(3) . . . . ?
C41 N34 C47 C48 157.6(2) . . . . ?
Cu31 N34 C47 C48 41.1(2) . . . . ?
C52 N36 C48 C49 -0.9(4) . . . . ?
Cu31 N36 C48 C49 -178.2(2) . . . . ?
C52 N36 C48 C47 -178.0(2) . . . . ?
Cu31 N36 C48 C47 4.7(3) . . . . ?
N34 C47 C48 N36 -31.5(3) . . . . ?
N34 C47 C48 C49 151.4(3) . . . . ?
N36 C48 C49 C50 -0.6(4) . . . . ?
C47 C48 C49 C50 176.2(3) . . . . ?
C48 C49 C50 C51 1.2(5) . . . . ?
C49 C50 C51 C52 -0.3(5) . . . . ?
C48 N36 C52 C51 1.8(4) . . . . ?
Cu31 N36 C52 C51 178.7(2) . . . . ?
C50 C51 C52 N36 -1.2(4) . . . . ?
